data_4327120
loop_
_publ_author_name
'Stephen Sproules'
'Thomas Weyherm\"uller'
'Richard Goddard'
'Karl Wieghardt'

_publ_section_title
;
 The Rhenium Tris(dithiolene) Electron Transfer Series: Calibrating
 Covalency
;
_journal_name_full 'Inorganic Chemistry'
_journal_page_first 12623
_journal_page_last 12631
_journal_paper_doi 10.1021/ic2016534
_journal_volume 50
_journal_year 2011
_chemical_compound_source dichloromethane/pentane
_chemical_formula_moiety '2(C24 H20 P), C12 N6 Re S6'
_chemical_formula_sum 'C60 H40 N6 P2 Re S6'
_chemical_formula_weight 1285.48
_chemical_name_systematic
; 
 ?
;
_space_group_IT_number 60
_symmetry_cell_setting orthorhombic
_symmetry_Int_Tables_number 60
_symmetry_space_group_name_Hall '-P 2n 2ab'
_symmetry_space_group_name_H-M 'P b c n'
_atom_sites_solution_hydrogens geom
_atom_sites_solution_primary direct
_atom_sites_solution_secondary difmap
_audit_block_code WGT-SS-086-01
_audit_creation_date 2008-07-02
_audit_creation_method SHELXL-97
_cell_angle_alpha 90.00
_cell_angle_beta 90.00
_cell_angle_gamma 90.00
_cell_formula_units_Z 4
_cell_length_a 20.032(8)
_cell_length_b 15.316(6)
_cell_length_c 18.062(7)
_cell_measurement_reflns_used 9718
_cell_measurement_temperature 150(2)
_cell_measurement_theta_max 37.53
_cell_measurement_theta_min 2.77
_cell_volume 5542(4)
_computing_cell_refinement 'SAINT software (Bruker AXS, 2004)'
_computing_data_collection 'APEX2 (Bruker AXS, 2004)'
_computing_data_reduction 'SAINT software (Bruker AXS, 2004)'
_computing_structure_refinement 'SHELXL-97 (Sheldrick, 1997)'
_computing_structure_solution 'SHELXS-97 (Sheldrick, 1990)'
_diffrn_ambient_temperature 150
_diffrn_detector_area_resol_mean 18.18
_diffrn_measured_fraction_theta_full 0.974
_diffrn_measured_fraction_theta_max 0.974
_diffrn_measurement_device_type 'Bruker-AXS Smart APEX-II'
_diffrn_measurement_method 'CCD \f- and \w-scans'
_diffrn_radiation_monochromator Si(111)
_diffrn_radiation_source 'ANKA synchrotron source, Karlsruhe'
_diffrn_radiation_type synchrotron
_diffrn_radiation_wavelength 0.8
_diffrn_reflns_av_R_equivalents 0.0628
_diffrn_reflns_av_sigmaI/netI 0.0368
_diffrn_reflns_limit_h_max 27
_diffrn_reflns_limit_h_min -27
_diffrn_reflns_limit_k_max 20
_diffrn_reflns_limit_k_min -20
_diffrn_reflns_limit_l_max 24
_diffrn_reflns_limit_l_min -24
_diffrn_reflns_number 197019
_diffrn_reflns_theta_full 33.13
_diffrn_reflns_theta_max 33.13
_diffrn_reflns_theta_min 1.88
_exptl_absorpt_coefficient_mu 2.522
_exptl_absorpt_correction_T_max 1.0
_exptl_absorpt_correction_T_min 0.7034
_exptl_absorpt_correction_type multi-scan
_exptl_absorpt_process_details 'SADABS (G. M. Sheldrick, 2008)'
_exptl_crystal_colour green
_exptl_crystal_density_diffrn 1.541
_exptl_crystal_density_method none
_exptl_crystal_description plate
_exptl_crystal_F_000 2572
_exptl_crystal_size_max 0.102
_exptl_crystal_size_mid 0.088
_exptl_crystal_size_min 0.005
_refine_diff_density_max 0.652
_refine_diff_density_min -1.071
_refine_diff_density_rms 0.101
_refine_ls_extinction_method none
_refine_ls_goodness_of_fit_ref 1.224
_refine_ls_hydrogen_treatment constr
_refine_ls_matrix_type full
_refine_ls_number_parameters 339
_refine_ls_number_reflns 7220
_refine_ls_number_restraints 0
_refine_ls_restrained_S_all 1.224
_refine_ls_R_factor_all 0.0482
_refine_ls_R_factor_gt 0.0363
_refine_ls_shift/su_max 0.001
_refine_ls_shift/su_mean 0.000
_refine_ls_structure_factor_coef Fsqd
_refine_ls_weighting_details 'calc w=1/[\s^2^(Fo^2^)+(0.0000P)^2^+10.6536P] where P=(Fo^2^+2Fc^2^)/3'
_refine_ls_weighting_scheme calc
_refine_ls_wR_factor_gt 0.0778
_refine_ls_wR_factor_ref 0.0841
_reflns_number_gt 6030
_reflns_number_total 7224
_reflns_threshold_expression I>2\s(I)
_cod_data_source_file ic2016534_si_002_3.cif
_cod_data_source_block 6281
_cod_original_sg_symbol_Hall '-p 2n 2ab'
_cod_database_code 4327120

loop_
_symmetry_equiv_pos_as_xyz
'x, y, z'
'-x+1/2, -y+1/2, z+1/2'
'-x, y, -z+1/2'
'x+1/2, -y+1/2, -z'
'-x, -y, -z'
'x-1/2, y-1/2, -z-1/2'
'x, -y, z-1/2'
'-x-1/2, y-1/2, z'

loop_
_atom_site_label
_atom_site_type_symbol
_atom_site_fract_x
_atom_site_fract_y
_atom_site_fract_z
_atom_site_U_iso_or_equiv
_atom_site_adp_type
_atom_site_occupancy
_atom_site_symmetry_multiplicity
_atom_site_calc_flag
_atom_site_refinement_flags
C12 C 0.61289(15) 0.76912(19) 0.14918(19) 0.0273(6) Uani 1 1 d .
C15 C 0.64948(16) 0.7978(2) 0.08530(19) 0.0306(7) Uani 1 1 d .
C2 C 0.47728(18) 0.4572(2) 0.2223(2) 0.0350(7) Uani 1 1 d .
C5 C 0.4538(2) 0.3782(3) 0.1893(2) 0.0463(9) Uani 1 1 d .
N16 N 0.67844(17) 0.8192(2) 0.03364(19) 0.0425(7) Uani 1 1 d .
N6 N 0.4346(2) 0.3147(2) 0.1622(3) 0.0658(11) Uani 1 1 d .
Re1 Re 0.5000 0.667616(11) 0.2500 0.02746(6) Uani 1 2 d S
S11 S 0.55171(4) 0.69127(5) 0.13391(4) 0.02862(16) Uani 1 1 d .
S1 S 0.44567(4) 0.55427(5) 0.18675(5) 0.03123(17) Uani 1 1 d .
C13 C 0.62649(16) 0.8009(2) 0.21801(19) 0.0282(6) Uani 1 1 d .
C17 C 0.67947(18) 0.8620(2) 0.2286(2) 0.0332(7) Uani 1 1 d .
N18 N 0.72183(19) 0.9115(2) 0.2359(2) 0.0507(9) Uani 1 1 d .
S14 S 0.58273(4) 0.76564(5) 0.29508(5) 0.02825(16) Uani 1 1 d .
P20 P 0.63337(4) 0.16515(5) 0.09565(4) 0.02461(16) Uani 1 1 d .
C21 C 0.55829(15) 0.1013(2) 0.10379(18) 0.0269(6) Uani 1 1 d .
C22 C 0.56157(17) 0.0221(2) 0.1425(2) 0.0338(7) Uani 1 1 d .
H22 H 0.6017 0.0057 0.1668 0.041 Uiso 1 1 calc R
C23 C 0.50659(17) -0.0322(2) 0.1453(2) 0.0385(8) Uani 1 1 d .
H23 H 0.5089 -0.0859 0.1716 0.046 Uiso 1 1 calc R
C24 C 0.44825(17) -0.0082(2) 0.1099(2) 0.0363(8) Uani 1 1 d .
H24 H 0.4105 -0.0457 0.1117 0.044 Uiso 1 1 calc R
C25 C 0.44454(18) 0.0695(2) 0.0722(2) 0.0388(8) Uani 1 1 d .
H25 H 0.4042 0.0854 0.0481 0.047 Uiso 1 1 calc R
C26 C 0.49940(17) 0.1250(2) 0.0689(2) 0.0348(7) Uani 1 1 d .
H26 H 0.4965 0.1788 0.0430 0.042 Uiso 1 1 calc R
C31 C 0.61732(16) 0.2797(2) 0.08306(18) 0.0277(6) Uani 1 1 d .
C32 C 0.58300(19) 0.3097(2) 0.0207(2) 0.0356(8) Uani 1 1 d .
H32 H 0.5676 0.2698 -0.0157 0.043 Uiso 1 1 calc R
C33 C 0.5716(2) 0.3989(2) 0.0126(2) 0.0418(8) Uani 1 1 d .
H33 H 0.5473 0.4198 -0.0290 0.050 Uiso 1 1 calc R
C34 C 0.59546(19) 0.4572(2) 0.0645(2) 0.0406(9) Uani 1 1 d .
H34 H 0.5879 0.5180 0.0583 0.049 Uiso 1 1 calc R
C35 C 0.6301(2) 0.4277(2) 0.1251(2) 0.0386(8) Uani 1 1 d .
H35 H 0.6467 0.4683 0.1604 0.046 Uiso 1 1 calc R
C36 C 0.64129(17) 0.3386(2) 0.13537(19) 0.0320(7) Uani 1 1 d .
H36 H 0.6650 0.3184 0.1776 0.038 Uiso 1 1 calc R
C41 C 0.68127(16) 0.1502(2) 0.17848(17) 0.0266(6) Uani 1 1 d .
C42 C 0.65066(19) 0.1614(2) 0.24748(19) 0.0343(7) Uani 1 1 d .
H42 H 0.6042 0.1730 0.2506 0.041 Uiso 1 1 calc R
C43 C 0.6890(2) 0.1553(2) 0.3112(2) 0.0377(8) Uani 1 1 d .
H43 H 0.6689 0.1634 0.3584 0.045 Uiso 1 1 calc R
C44 C 0.75658(19) 0.1374(2) 0.30607(19) 0.0361(8) Uani 1 1 d .
H44 H 0.7827 0.1339 0.3498 0.043 Uiso 1 1 calc R
C45 C 0.78632(18) 0.1246(2) 0.23826(19) 0.0331(7) Uani 1 1 d .
H45 H 0.8325 0.1110 0.2355 0.040 Uiso 1 1 calc R
C46 C 0.74902(16) 0.13151(19) 0.17405(18) 0.0267(6) Uani 1 1 d .
H46 H 0.7696 0.1235 0.1272 0.032 Uiso 1 1 calc R
C51 C 0.68279(16) 0.1254(2) 0.01997(17) 0.0271(6) Uani 1 1 d .
C52 C 0.69660(17) 0.0360(2) 0.01741(19) 0.0317(7) Uani 1 1 d .
H52 H 0.6759 -0.0024 0.0517 0.038 Uiso 1 1 calc R
C53 C 0.74040(19) 0.0036(2) -0.03497(19) 0.0365(8) Uani 1 1 d .
H53 H 0.7501 -0.0571 -0.0364 0.044 Uiso 1 1 calc R
C54 C 0.7700(2) 0.0595(3) -0.0852(2) 0.0449(9) Uani 1 1 d .
H54 H 0.8002 0.0372 -0.1211 0.054 Uiso 1 1 calc R
C55 C 0.7560(2) 0.1476(3) -0.0833(2) 0.0500(10) Uani 1 1 d .
H55 H 0.7761 0.1856 -0.1184 0.060 Uiso 1 1 calc R
C56 C 0.7128(2) 0.1811(2) -0.0305(2) 0.0395(8) Uani 1 1 d .
H56 H 0.7038 0.2420 -0.0289 0.047 Uiso 1 1 calc R

loop_
_atom_site_aniso_label
_atom_site_aniso_U_11
_atom_site_aniso_U_22
_atom_site_aniso_U_33
_atom_site_aniso_U_23
_atom_site_aniso_U_13
_atom_site_aniso_U_12
C12 0.0227(15) 0.0198(14) 0.0394(17) 0.0024(12) 0.0019(13) 0.0007(11)
C15 0.0290(16) 0.0226(15) 0.0403(18) 0.0043(13) 0.0022(14) 0.0005(12)
C2 0.0362(18) 0.0266(16) 0.0423(19) -0.0026(14) 0.0163(15) -0.0034(14)
C5 0.048(2) 0.034(2) 0.057(2) -0.0016(17) 0.0151(19) -0.0068(17)
N16 0.0427(18) 0.0349(16) 0.0499(19) 0.0080(14) 0.0118(15) 0.0001(14)
N6 0.076(3) 0.042(2) 0.078(3) -0.0140(19) 0.015(2) -0.016(2)
Re1 0.02375(9) 0.02713(10) 0.03150(10) 0.000 0.00321(7) 0.000
S11 0.0259(4) 0.0289(4) 0.0310(4) -0.0027(3) 0.0047(3) -0.0053(3)
S1 0.0284(4) 0.0292(4) 0.0360(4) -0.0019(3) 0.0051(3) -0.0054(3)
C13 0.0273(16) 0.0195(14) 0.0378(17) 0.0003(12) 0.0002(13) 0.0025(12)
C17 0.0351(18) 0.0242(15) 0.0404(18) 0.0002(13) 0.0008(14) -0.0017(14)
N18 0.055(2) 0.0419(19) 0.056(2) -0.0035(15) -0.0016(17) -0.0195(16)
S14 0.0260(4) 0.0259(4) 0.0329(4) -0.0042(3) 0.0027(3) -0.0003(3)
P20 0.0241(4) 0.0210(4) 0.0287(4) -0.0001(3) -0.0030(3) -0.0017(3)
C21 0.0248(15) 0.0238(14) 0.0320(16) -0.0029(12) 0.0001(12) -0.0012(12)
C22 0.0281(16) 0.0288(16) 0.0444(19) 0.0069(14) -0.0043(14) -0.0024(13)
C23 0.0321(18) 0.0326(17) 0.051(2) 0.0074(16) -0.0003(16) -0.0048(14)
C24 0.0264(16) 0.0385(19) 0.0441(19) -0.0015(15) 0.0017(14) -0.0060(15)
C25 0.0256(16) 0.042(2) 0.049(2) 0.0011(16) -0.0049(15) 0.0020(15)
C26 0.0298(16) 0.0321(17) 0.0426(19) 0.0051(14) -0.0054(15) -0.0001(14)
C31 0.0285(16) 0.0213(14) 0.0332(16) -0.0002(12) 0.0015(13) 0.0004(12)
C32 0.043(2) 0.0298(17) 0.0343(18) 0.0008(14) -0.0068(15) -0.0008(15)
C33 0.049(2) 0.0354(19) 0.041(2) 0.0089(16) -0.0016(17) 0.0047(16)
C34 0.046(2) 0.0236(16) 0.052(2) 0.0033(15) 0.0106(17) 0.0046(15)
C35 0.049(2) 0.0252(16) 0.0411(19) -0.0058(14) 0.0059(16) -0.0050(15)
C36 0.0345(18) 0.0279(16) 0.0336(17) -0.0003(13) 0.0007(14) -0.0035(13)
C41 0.0283(16) 0.0222(14) 0.0295(15) -0.0009(12) -0.0028(12) -0.0037(12)
C42 0.0322(17) 0.0365(18) 0.0344(17) 0.0006(14) 0.0009(14) -0.0036(14)
C43 0.046(2) 0.0366(19) 0.0309(17) 0.0018(14) 0.0025(15) -0.0096(16)
C44 0.048(2) 0.0284(17) 0.0321(17) 0.0063(13) -0.0107(15) -0.0099(15)
C45 0.0308(17) 0.0265(16) 0.0420(19) 0.0012(13) -0.0082(14) -0.0011(13)
C46 0.0265(15) 0.0230(14) 0.0307(15) -0.0022(12) -0.0025(12) -0.0032(12)
C51 0.0274(16) 0.0266(15) 0.0273(15) -0.0026(12) -0.0030(12) -0.0031(12)
C52 0.0371(18) 0.0254(15) 0.0326(16) 0.0007(13) 0.0024(14) -0.0039(13)
C53 0.046(2) 0.0265(16) 0.0370(18) -0.0051(14) 0.0058(16) -0.0026(15)
C54 0.057(2) 0.0380(19) 0.040(2) -0.0054(16) 0.0156(18) -0.0041(18)
C55 0.071(3) 0.0341(19) 0.045(2) 0.0038(17) 0.022(2) -0.0092(19)
C56 0.052(2) 0.0265(17) 0.0404(19) 0.0033(14) 0.0086(17) -0.0026(15)

loop_
_atom_type_symbol
_atom_type_description
_atom_type_scat_dispersion_real
_atom_type_scat_dispersion_imag
_atom_type_scat_source
C C 0.0033 0.0016 'International Tables Vol C Tables 4.2.6.8 and 6.1.1.4'
H H 0.0000 0.0000 'International Tables Vol C Tables 4.2.6.8 and 6.1.1.4'
N N 0.0061 0.0033 'International Tables Vol C Tables 4.2.6.8 and 6.1.1.4'
P P 0.1023 0.0942 'International Tables Vol C Tables 4.2.6.8 and 6.1.1.4'
Re Re -1.0185 7.2310 'International Tables Vol C Tables 4.2.6.8 and 6.1.1.4'
S S 0.1246 0.1234 'International Tables Vol C Tables 4.2.6.8 and 6.1.1.4'

loop_
_geom_angle_atom_site_label_1
_geom_angle_atom_site_label_2
_geom_angle_atom_site_label_3
_geom_angle
_geom_angle_site_symmetry_1
_geom_angle_site_symmetry_3
C13 C12 C15 121.5(3) . .
C13 C12 S11 122.2(3) . .
C15 C12 S11 116.3(3) . .
N16 C15 C12 178.7(4) . .
C2 C2 C5 122.0(2) 3_655 .
C2 C2 S1 121.21(13) 3_655 .
C5 C2 S1 116.7(3) . .
N6 C5 C2 179.4(6) . .
S1 Re1 S1 84.53(5) . 3_655
S1 Re1 S11 83.39(3) . .
S1 Re1 S11 109.98(3) 3_655 .
S1 Re1 S11 109.98(3) . 3_655
S1 Re1 S11 83.39(3) 3_655 3_655
S11 Re1 S11 162.39(4) . 3_655
S1 Re1 S14 163.04(3) . .
S1 Re1 S14 88.69(4) 3_655 .
S11 Re1 S14 84.36(3) . .
S11 Re1 S14 84.56(3) 3_655 .
S1 Re1 S14 88.69(4) . 3_655
S1 Re1 S14 163.04(3) 3_655 3_655
S11 Re1 S14 84.56(3) . 3_655
S11 Re1 S14 84.36(3) 3_655 3_655
S14 Re1 S14 101.77(5) . 3_655
C12 S11 Re1 105.90(12) . .
C2 S1 Re1 106.50(13) . .
C12 C13 C17 120.4(3) . .
C12 C13 S14 121.4(2) . .
C17 C13 S14 118.2(3) . .
N18 C17 C13 178.8(4) . .
C13 S14 Re1 105.93(12) . .
C41 P20 C51 107.30(15) . .
C41 P20 C31 109.01(15) . .
C51 P20 C31 109.48(15) . .
C41 P20 C21 108.05(15) . .
C51 P20 C21 109.80(14) . .
C31 P20 C21 113.03(15) . .
C26 C21 C22 119.6(3) . .
C26 C21 P20 122.1(3) . .
C22 C21 P20 118.2(2) . .
C23 C22 C21 120.2(3) . .
C22 C23 C24 119.8(3) . .
C25 C24 C23 120.4(3) . .
C24 C25 C26 120.5(3) . .
C21 C26 C25 119.6(3) . .
C36 C31 C32 120.2(3) . .
C36 C31 P20 119.0(3) . .
C32 C31 P20 120.7(2) . .
C33 C32 C31 119.3(3) . .
C34 C33 C32 120.4(3) . .
C35 C34 C33 120.3(3) . .
C34 C35 C36 120.6(3) . .
C31 C36 C35 119.3(3) . .
C46 C41 C42 120.3(3) . .
C46 C41 P20 120.1(2) . .
C42 C41 P20 119.6(3) . .
C43 C42 C41 119.3(3) . .
C44 C43 C42 119.9(3) . .
C45 C44 C43 120.8(3) . .
C44 C45 C46 120.1(3) . .
C45 C46 C41 119.7(3) . .
C56 C51 C52 119.7(3) . .
C56 C51 P20 122.1(3) . .
C52 C51 P20 117.8(2) . .
C53 C52 C51 120.0(3) . .
C54 C53 C52 120.0(3) . .
C55 C54 C53 120.2(4) . .
C54 C55 C56 120.4(3) . .
C51 C56 C55 119.7(3) . .

loop_
_geom_bond_atom_site_label_1
_geom_bond_atom_site_label_2
_geom_bond_distance
_geom_bond_site_symmetry_2
C12 C13 1.363(5) .
C12 C15 1.436(5) .
C12 S11 1.732(3) .
C15 N16 1.147(4) .
C2 C2 1.352(8) 3_655
C2 C5 1.428(5) .
C2 S1 1.739(4) .
C5 N6 1.155(5) .
Re1 S1 2.3459(10) .
Re1 S1 2.3459(10) 3_655
Re1 S11 2.3667(11) .
Re1 S11 2.3667(11) 3_655
Re1 S14 2.3797(10) .
Re1 S14 2.3798(10) 3_655
C13 C17 1.428(5) .
C13 S14 1.732(3) .
C17 N18 1.145(5) .
P20 C41 1.792(3) .
P20 C51 1.794(3) .
P20 C31 1.798(3) .
P20 C21 1.800(3) .
C21 C26 1.386(4) .
C21 C22 1.401(4) .
C22 C23 1.381(5) .
C23 C24 1.382(5) .
C24 C25 1.373(5) .
C25 C26 1.391(5) .
C31 C36 1.392(4) .
C31 C32 1.397(5) .
C32 C33 1.393(5) .
C33 C34 1.380(5) .
C34 C35 1.373(5) .
C35 C36 1.395(5) .
C41 C46 1.390(4) .
C41 C42 1.399(5) .
C42 C43 1.387(5) .
C43 C44 1.385(5) .
C44 C45 1.376(5) .
C45 C46 1.384(4) .
C51 C56 1.385(5) .
C51 C52 1.397(4) .
C52 C53 1.383(5) .
C53 C54 1.382(5) .
C54 C55 1.378(5) .
C55 C56 1.387(5) .
